data_1573255
loop_
_publ_author_name
'Chen, Zhe'
'Ouyang, Laofeng'
'Wang, Ning'
'Li, Weikang'
'Ke, Zhuofeng'

_publ_section_title
;
 Remote C-H Bond Cooperation Strategy Enabled Silver Catalyzed Borrowing
 Hydrogen Reactions
;
_journal_name_full 'Chemical Science'
_journal_paper_doi 10.1039/D4SC05486E
_journal_year 2024
_chemical_formula_moiety '4(C10 H16 Ag N4), 4(F6 P)'
_chemical_formula_sum 'C40 H64 Ag4 F24 N16 P4'
_chemical_formula_weight 1780.43
_space_group_crystal_system monoclinic
_space_group_IT_number 15
_space_group_name_Hall '-C 2yc'
_space_group_name_H-M_alt 'C 1 2/c 1'
_atom_sites_solution_hydrogens geom
_atom_sites_solution_primary dual
_audit_creation_date 2023-12-03
_audit_creation_method
;
Olex2 1.5
(compiled 2023.08.24 svn.re1ec1418 for OlexSys, GUI svn.r6817)
;
_audit_update_record
;
2024-03-25 deposited with the CCDC.	2024-11-21 downloaded from the CCDC.
;
_cell_angle_alpha 90
_cell_angle_beta 111.597(5)
_cell_angle_gamma 90
_cell_formula_units_Z 1
_cell_length_a 11.2729(13)
_cell_length_b 21.486(2)
_cell_length_c 6.9612(7)
_cell_measurement_reflns_used 5930
_cell_measurement_temperature 150.00
_cell_measurement_theta_max 59.181
_cell_measurement_theta_min 4.082
_cell_volume 1567.7(3)
_computing_cell_refinement 'SAINT V8.38A (Bruker, 2018)'
_computing_data_reduction 'SAINT V8.38A (Bruker, 2018)'
_computing_molecular_graphics 'Olex2 1.5 (Dolomanov et al., 2009)'
_computing_publication_material 'Olex2 1.5 (Dolomanov et al., 2009)'
_computing_structure_refinement 'SHELXL 2018/3 (Sheldrick, 2015)'
_computing_structure_solution 'SHELXT 2018/2 (Sheldrick, 2018)'
_diffrn_ambient_temperature 150.00
_diffrn_measured_fraction_theta_full 0.996
_diffrn_measured_fraction_theta_max 0.996
_diffrn_radiation_type GaK\a
_diffrn_radiation_wavelength 1.34138
_diffrn_reflns_av_R_equivalents 0.0663
_diffrn_reflns_av_unetI/netI 0.0421
_diffrn_reflns_Laue_measured_fraction_full 0.996
_diffrn_reflns_Laue_measured_fraction_max 0.996
_diffrn_reflns_limit_h_max 13
_diffrn_reflns_limit_h_min -13
_diffrn_reflns_limit_k_max 25
_diffrn_reflns_limit_k_min -25
_diffrn_reflns_limit_l_max 8
_diffrn_reflns_limit_l_min -7
_diffrn_reflns_number 7706
_diffrn_reflns_point_group_measured_fraction_full 0.996
_diffrn_reflns_point_group_measured_fraction_max 0.996
_diffrn_reflns_theta_full 52.942
_diffrn_reflns_theta_max 52.942
_diffrn_reflns_theta_min 4.083
_diffrn_source_current 3.57
_diffrn_source_power 0.24947159999999996
_diffrn_source_voltage 69.88
_exptl_absorpt_coefficient_mu 8.057
_exptl_absorpt_correction_T_max 0.7516
_exptl_absorpt_correction_T_min 0.4983
_exptl_absorpt_correction_type multi-scan
_exptl_absorpt_process_details
;
SADABS-2016/2 (Bruker,2016/2) was used for absorption correction.
wR2(int) was 0.1694 before and 0.0941 after correction.
The Ratio of minimum to maximum transmission is 0.6630.
The \l/2 correction factor is Not present.
;
_exptl_crystal_colour colourless
_exptl_crystal_colour_primary colourless
_exptl_crystal_density_diffrn 1.886
_exptl_crystal_description BLOCK
_exptl_crystal_F_000 880
_exptl_crystal_size_max 0.05
_exptl_crystal_size_mid 0.04
_exptl_crystal_size_min 0.03
_refine_diff_density_max 0.938
_refine_diff_density_min -0.918
_refine_diff_density_rms 0.157
_refine_ls_extinction_coef 0.0014(3)
_refine_ls_extinction_expression Fc^*^=kFc[1+0.001xFc^2^\l^3^/sin(2\q)]^-1/4^
_refine_ls_extinction_method 'SHELXL-2018/3 (Sheldrick 2018)'
_refine_ls_goodness_of_fit_ref 1.145
_refine_ls_hydrogen_treatment constr
_refine_ls_matrix_type full
_refine_ls_number_parameters 105
_refine_ls_number_reflns 1385
_refine_ls_number_restraints 0
_refine_ls_restrained_S_all 1.145
_refine_ls_R_factor_all 0.0584
_refine_ls_R_factor_gt 0.0498
_refine_ls_shift/su_max 0.000
_refine_ls_shift/su_mean 0.000
_refine_ls_structure_factor_coef Fsqd
_refine_ls_weighting_details 'w=1/[\s^2^(Fo^2^)+(0.0919P)^2^+2.6239P] where P=(Fo^2^+2Fc^2^)/3'
_refine_ls_weighting_scheme calc
_refine_ls_wR_factor_gt 0.1459
_refine_ls_wR_factor_ref 0.1539
_reflns_Friedel_coverage 0.000
_reflns_number_gt 1162
_reflns_number_total 1385
_reflns_threshold_expression 'I > 2\s(I)'
_cod_data_source_file d4sc05486e2.cif
_cod_data_source_block b23110105a1132_0m
_cod_database_code 1573255
_shelx_shelxl_version_number 2018/3
_shelx_space_group_comment
;
The symmetry employed for this shelxl refinement is uniquely defined
by the following loop, which should always be used as a source of
symmetry information in preference to the above space-group names.
They are only intended as comments.
;
_shelx_estimated_absorpt_t_max 0.794
_shelx_estimated_absorpt_t_min 0.689
_olex2_refinement_description
;
1. Fixed Uiso
 At 1.2 times of:
  All C(H) groups
 At 1.5 times of:
  All C(H,H,H) groups
2.a Aromatic/amide H refined with riding coordinates:
 C00A(H00D), C00B(H00E)
2.b Idealised Me refined as rotating group:
 C009(H00A,H00B,H00C), C00C(H00F,H00G,H00H)
;
_olex2_submission_special_instructions 'No special instructions were received'

loop_
_space_group_symop_operation_xyz
'x, y, z'
'-x, y, -z+1/2'
'x+1/2, y+1/2, z'
'-x+1/2, y+1/2, -z+1/2'
'-x, -y, -z'
'x, -y, z-1/2'
'-x+1/2, -y+1/2, -z'
'x+1/2, -y+1/2, z-1/2'

loop_
_atom_site_label
_atom_site_type_symbol
_atom_site_fract_x
_atom_site_fract_y
_atom_site_fract_z
_atom_site_U_iso_or_equiv
_atom_site_adp_type
_atom_site_occupancy
_atom_site_site_symmetry_order
_atom_site_calc_flag
_atom_site_refinement_flags_posn
_atom_site_refinement_flags_adp
_atom_site_refinement_flags_occupancy
_atom_site_disorder_assembly
_atom_site_disorder_group
Ag01 Ag 0.500000 0.500000 0.500000 0.0508(4) Uani 1 2 d S . P . .
P002 P 0.500000 0.14366(8) 0.250000 0.0499(6) Uani 1 2 d S T P . .
F003 F 0.3958(4) 0.19620(16) 0.1541(6) 0.0811(12) Uani 1 1 d . . . . .
F004 F 0.5295(5) 0.1446(3) 0.0434(6) 0.0834(13) Uani 1 1 d . . . . .
F005 F 0.3949(4) 0.09201(17) 0.1544(7) 0.0857(12) Uani 1 1 d . . . . .
N006 N 0.2842(5) 0.40161(18) 0.3906(7) 0.0486(11) Uani 1 1 d . . . . .
N7 N 0.4666(5) 0.3569(3) 0.4802(6) 0.0506(12) Uani 1 1 d . . . . .
C008 C 0.4105(6) 0.4135(2) 0.4546(8) 0.0492(12) Uani 1 1 d . . . . .
C009 C 0.1863(5) 0.4494(3) 0.3467(9) 0.0553(14) Uani 1 1 d . . . . .
H00A H 0.226344 0.490621 0.365540 0.083 Uiso 1 1 calc R U . . .
H00B H 0.140432 0.444759 0.441139 0.083 Uiso 1 1 calc R U . . .
H00C H 0.126298 0.445107 0.203811 0.083 Uiso 1 1 calc R U . . .
C00A C 0.2628(6) 0.3387(2) 0.3748(8) 0.0534(14) Uani 1 1 d . . . . .
H00D H 0.182110 0.318624 0.331834 0.064 Uiso 1 1 calc R U . . .
C00B C 0.3767(6) 0.3110(3) 0.4313(8) 0.0560(15) Uani 1 1 d . . . . .
H00E H 0.392115 0.267495 0.436430 0.067 Uiso 1 1 calc R U . . .
C00C C 0.6050(7) 0.3468(3) 0.5504(9) 0.0586(16) Uani 1 1 d . . . . .
H00F H 0.642937 0.378413 0.489056 0.088 Uiso 1 1 calc R U . . .
H00G H 0.621755 0.305344 0.507554 0.088 Uiso 1 1 calc R U . . .
H00H H 0.642567 0.349978 0.701315 0.088 Uiso 1 1 calc R U . . .

loop_
_atom_site_aniso_label
_atom_site_aniso_U_11
_atom_site_aniso_U_22
_atom_site_aniso_U_33
_atom_site_aniso_U_23
_atom_site_aniso_U_13
_atom_site_aniso_U_12
Ag01 0.0755(6) 0.0361(5) 0.0538(5) -0.00245(18) 0.0388(4) -0.0063(2)
P002 0.0774(14) 0.0319(9) 0.0572(12) 0.000 0.0443(11) 0.000
F003 0.116(3) 0.055(2) 0.073(2) 0.0044(17) 0.037(2) 0.027(2)
F004 0.119(3) 0.085(3) 0.075(2) -0.010(2) 0.071(2) -0.010(3)
F005 0.101(3) 0.053(2) 0.112(3) -0.013(2) 0.050(3) -0.024(2)
N006 0.073(3) 0.035(2) 0.052(2) -0.0019(18) 0.040(2) -0.002(2)
N7 0.079(3) 0.041(3) 0.047(3) -0.0038(17) 0.040(2) -0.006(2)
C008 0.081(4) 0.036(3) 0.044(3) 0.000(2) 0.039(3) 0.004(3)
C009 0.070(4) 0.045(3) 0.061(3) -0.003(2) 0.036(3) -0.002(3)
C00A 0.085(4) 0.039(3) 0.050(3) -0.007(2) 0.042(3) -0.011(3)
C00B 0.100(5) 0.036(3) 0.051(3) -0.005(2) 0.050(3) -0.004(3)
C00C 0.082(4) 0.060(4) 0.050(3) 0.003(3) 0.043(3) 0.010(3)

loop_
_atom_type_symbol
_atom_type_description
_atom_type_scat_dispersion_real
_atom_type_scat_dispersion_imag
_atom_type_scat_source
Ag Ag 0.0782 3.3823 'International Tables Vol C Tables 4.2.6.8 and 6.1.1.4'
C C 0.0137 0.0067 'International Tables Vol C Tables 4.2.6.8 and 6.1.1.4'
F F 0.0583 0.0400 'International Tables Vol C Tables 4.2.6.8 and 6.1.1.4'
N N 0.0241 0.0134 'International Tables Vol C Tables 4.2.6.8 and 6.1.1.4'
P P 0.2543 0.3332 'International Tables Vol C Tables 4.2.6.8 and 6.1.1.4'
H H 0.0000 0.0000 'International Tables Vol C Tables 4.2.6.8 and 6.1.1.4'

loop_
_geom_angle_atom_site_label_1
_geom_angle_atom_site_label_2
_geom_angle_atom_site_label_3
_geom_angle
_geom_angle_site_symmetry_1
_geom_angle_site_symmetry_3
_geom_angle_publ_flag
C008 Ag01 C008 180.0 5_666 . ?
F003 P002 F003 89.4(3) . 2_655 ?
F003 P002 F004 90.2(2) 2_655 . ?
F003 P002 F004 88.8(2) . . ?
F003 P002 F004 90.2(2) . 2_655 ?
F003 P002 F004 88.8(2) 2_655 2_655 ?
F004 P002 F004 178.6(4) 2_655 . ?
F005 P002 F003 89.9(2) 2_655 2_655 ?
F005 P002 F003 179.2(2) 2_655 . ?
F005 P002 F003 179.2(2) . 2_655 ?
F005 P002 F003 89.9(2) . . ?
F005 P002 F004 90.9(3) 2_655 . ?
F005 P002 F004 90.1(2) 2_655 2_655 ?
F005 P002 F004 90.9(3) . 2_655 ?
F005 P002 F004 90.1(2) . . ?
F005 P002 F005 90.8(3) 2_655 . ?
C008 N006 C009 124.1(4) . . ?
C008 N006 C00A 110.3(5) . . ?
C00A N006 C009 125.6(5) . . ?
C008 N7 C00B 110.4(5) . . ?
C008 N7 C00C 124.4(5) . . ?
C00B N7 C00C 125.2(5) . . ?
N006 C008 Ag01 127.8(4) . . ?
N006 C008 N7 105.0(5) . . ?
N7 C008 Ag01 127.3(4) . . ?
N006 C009 H00A 109.5 . . ?
N006 C009 H00B 109.5 . . ?
N006 C009 H00C 109.5 . . ?
H00A C009 H00B 109.5 . . ?
H00A C009 H00C 109.5 . . ?
H00B C009 H00C 109.5 . . ?
N006 C00A H00D 126.5 . . ?
C00B C00A N006 107.1(5) . . ?
C00B C00A H00D 126.5 . . ?
N7 C00B H00E 126.4 . . ?
C00A C00B N7 107.3(5) . . ?
C00A C00B H00E 126.4 . . ?
N7 C00C H00F 109.5 . . ?
N7 C00C H00G 109.5 . . ?
N7 C00C H00H 109.5 . . ?
H00F C00C H00G 109.5 . . ?
H00F C00C H00H 109.5 . . ?
H00G C00C H00H 109.5 . . ?

loop_
_geom_bond_atom_site_label_1
_geom_bond_atom_site_label_2
_geom_bond_distance
_geom_bond_site_symmetry_2
_geom_bond_publ_flag
Ag01 C008 2.082(5) 5_666 ?
Ag01 C008 2.082(5) . ?
P002 F003 1.588(4) . ?
P002 F003 1.588(4) 2_655 ?
P002 F004 1.591(3) 2_655 ?
P002 F004 1.591(3) . ?
P002 F005 1.580(4) 2_655 ?
P002 F005 1.581(4) . ?
N006 C008 1.351(7) . ?
N006 C009 1.455(7) . ?
N006 C00A 1.370(6) . ?
N7 C008 1.352(8) . ?
N7 C00B 1.365(8) . ?
N7 C00C 1.469(8) . ?
C009 H00A 0.9800 . ?
C009 H00B 0.9800 . ?
C009 H00C 0.9800 . ?
C00A H00D 0.9500 . ?
C00A C00B 1.336(9) . ?
C00B H00E 0.9500 . ?
C00C H00F 0.9800 . ?
C00C H00G 0.9800 . ?
C00C H00H 0.9800 . ?

loop_
_geom_torsion_atom_site_label_1
_geom_torsion_atom_site_label_2
_geom_torsion_atom_site_label_3
_geom_torsion_atom_site_label_4
_geom_torsion
_geom_torsion_site_symmetry_1
_geom_torsion_site_symmetry_2
_geom_torsion_site_symmetry_3
_geom_torsion_site_symmetry_4
_geom_torsion_publ_flag
N006 C00A C00B N7 -0.3(5) . . . . ?
C008 N006 C00A C00B 0.6(6) . . . . ?
C008 N7 C00B C00A -0.2(5) . . . . ?
C009 N006 C008 Ag01 -1.8(7) . . . . ?
C009 N006 C008 N7 179.0(4) . . . . ?
C009 N006 C00A C00B -179.1(4) . . . . ?
C00A N006 C008 Ag01 178.5(3) . . . . ?
C00A N006 C008 N7 -0.7(5) . . . . ?
C00B N7 C008 Ag01 -178.6(3) . . . . ?
C00B N7 C008 N006 0.5(5) . . . . ?
C00C N7 C008 Ag01 1.2(7) . . . . ?
C00C N7 C008 N006 -179.6(4) . . . . ?
C00C N7 C00B C00A 180.0(5) . . . . ?
